data_4027435
loop_
_publ_author_name
'Alexander J. Cresswell'
'Stephen G. Davies'
'James A. Lee'
'Melloney J. Morris'
'Paul M. Roberts'
'James E. Thomson'

_publ_contact_author 'Stephen G. Davies'
_publ_contact_author_email steve.davies@chem.ox.ac.uk
_publ_contact_author_fax '+44 1865 275633'
_publ_contact_author_phone '+44 1865 275695'
_publ_section_title
;
 Diastereodivergent Hydroxyfluorination of Cyclic and Acyclic Allylic
 Amines: Synthesis of 4-Deoxy-4-fluorophytosphingosines
;
_journal_name_full 'Journal of Organic Chemistry'
_journal_page_first 7262
_journal_page_last 7281
_journal_paper_doi 10.1021/jo301056r
_journal_volume 77
_journal_year 2012
_chemical_formula_moiety 'C20 H24 B1 Cl3 F5 N1 O1'
_chemical_formula_sum 'C20 H24 B Cl3 F5 N O'
_chemical_formula_weight 506.58
_space_group_IT_number 14
_symmetry_cell_setting monoclinic
_symmetry_space_group_name_Hall '-P 2ybc'
_symmetry_space_group_name_H-M 'P 1 21/c 1'
_atom_sites_solution_hydrogens geom
_atom_sites_solution_primary direct
_cell_angle_alpha 90
_cell_angle_beta 110.5782(9)
_cell_angle_gamma 90
_cell_formula_units_Z 4
_cell_length_a 15.0623(3)
_cell_length_b 9.4128(2)
_cell_length_c 17.4909(4)
_cell_measurement_reflns_used 5191
_cell_measurement_temperature 150
_cell_measurement_theta_max 27
_cell_measurement_theta_min 5
_cell_volume 2321.60(9)
_computing_cell_refinement 'DENZO/SCALEPACK (Otwinowski & Minor, 1997)'
_computing_data_collection 'COLLECT (Nonius, 2001).'
_computing_data_reduction 'DENZO/SCALEPACK (Otwinowski & Minor, 1997)'
_computing_molecular_graphics 'CAMERON (Watkin et al., 1996)'
_computing_publication_material 'CRYSTALS (Betteridge et al., 2003)'
_computing_structure_refinement 'CRYSTALS (Betteridge et al., 2003)'
_computing_structure_solution 'SIR92 (Altomare et al., 1994)'
_diffrn_ambient_temperature 150
_diffrn_measured_fraction_theta_full 0.992
_diffrn_measured_fraction_theta_max 0.990
_diffrn_measurement_device Area
_diffrn_measurement_device_type 'Nonius KappaCCD'
_diffrn_measurement_method \w
_diffrn_radiation_monochromator graphite
_diffrn_radiation_type 'Mo K\a'
_diffrn_radiation_wavelength 0.71073
_diffrn_reflns_av_R_equivalents 0.021
_diffrn_reflns_limit_h_max 19
_diffrn_reflns_limit_h_min -19
_diffrn_reflns_limit_k_max 10
_diffrn_reflns_limit_k_min -12
_diffrn_reflns_limit_l_max 22
_diffrn_reflns_limit_l_min -22
_diffrn_reflns_number 8925
_diffrn_reflns_theta_full 26.948
_diffrn_reflns_theta_max 27.498
_diffrn_reflns_theta_min 5.113
_diffrn_standards_number 0
_exptl_absorpt_coefficient_mu 0.447
_exptl_absorpt_correction_T_max 0.96
_exptl_absorpt_correction_T_min 0.96
_exptl_absorpt_correction_type multi-scan
_exptl_absorpt_process_details 'DENZO/SCALEPACK (Otwinowski & Minor, 1997)'
_exptl_crystal_colour colourless
_exptl_crystal_density_diffrn 1.449
_exptl_crystal_description prism
_exptl_crystal_F_000 1040
_exptl_crystal_size_max 0.230
_exptl_crystal_size_mid 0.080
_exptl_crystal_size_min 0.080
_refine_diff_density_max 1.63
_refine_diff_density_min -1.07
_refine_ls_extinction_method none
_refine_ls_goodness_of_fit_ref 1.0157
_refine_ls_hydrogen_treatment none
_refine_ls_matrix_type full
_refine_ls_number_parameters 308
_refine_ls_number_reflns 5283
_refine_ls_number_restraints 48
_refine_ls_R_factor_all 0.0886
_refine_ls_R_factor_gt 0.0700
_refine_ls_shift/su_max 0.0001686
_refine_ls_shift/su_mean 0.0000160
_refine_ls_structure_factor_coef Fsqd
_refine_ls_weighting_details
;
Method= Modified Sheldrick
w=1/[\s^2^(F^2^) + ( 0.08P)^2^ + 4.08P]
,where P=(max(Fo^2^,0) + 2Fc^2^)/3
;
_refine_ls_weighting_scheme calc
_refine_ls_wR_factor_all 0.1855
_refine_ls_wR_factor_gt 0.1724
_refine_ls_wR_factor_ref 0.1855
_reflns_limit_h_max 18
_reflns_limit_h_min -19
_reflns_limit_k_max 12
_reflns_limit_k_min 0
_reflns_limit_l_max 22
_reflns_limit_l_min 0
_reflns_number_gt 4083
_reflns_number_total 5283
_reflns_threshold_expression I>2.0\s(I)
_oxford_diffrn_Wilson_B_factor 3.38
_oxford_diffrn_Wilson_scale 4.05
_oxford_refine_ls_r_factor_ref 0.0886
_oxford_refine_ls_scale 0.581(2)
_oxford_reflns_number_all 5283
_oxford_reflns_threshold_expression_ref I>-3.0\s(I)
_cod_data_source_file jo301056r_si_001_04.cif
_cod_data_source_block 25.HBF4
_cod_original_sg_symbol_H-M 'P 1 21/c 1 '
_cod_original_formula_sum 'C20 H24 B1 Cl3 F5 N1 O1'
_cod_database_code 4027435

loop_
_symmetry_equiv_pos_as_xyz
x,y,z
-x,-y,-z
-x,y+1/2,-z+1/2
x,-y+1/2,z+1/2

loop_
_atom_site_label
_atom_site_type_symbol
_atom_site_fract_x
_atom_site_fract_y
_atom_site_fract_z
_atom_site_U_iso_or_equiv
_atom_site_occupancy
_atom_site_adp_type
_atom_site_refinement_flags_posn
_atom_site_refinement_flags_adp
_atom_site_refinement_flags_occupancy
_atom_site_disorder_assembly
_atom_site_disorder_group
Cl1 Cl 0.06060(7) 0.54525(11) 0.14211(6) 0.0517 1.0000 Uani . . . . .
C2 C 0.0893(3) 0.4446(4) 0.2318(2) 0.0452 1.0000 Uani . . . . .
Cl3 Cl 0.14392(9) 0.28547(14) 0.21979(8) 0.0709 1.0000 Uani . . . . .
Cl4 Cl -0.01290(11) 0.4061(2) 0.25378(10) 0.0969 1.0000 Uani . . . . .
F5 F 0.63414(13) 0.5564(2) 0.07320(11) 0.0384 1.0000 Uani . . . . .
C6 C 0.6229(2) 0.6468(3) 0.13319(17) 0.0283 1.0000 Uani . . . . .
C7 C 0.5194(2) 0.6926(3) 0.10167(17) 0.0251 1.0000 Uani . . . . .
O8 O 0.50423(16) 0.8036(2) 0.15130(13) 0.0322 1.0000 Uani . . . . .
C9 C 0.47027(19) 0.5611(3) 0.11963(16) 0.0225 1.0000 Uani . . . . .
N10 N 0.37202(16) 0.5948(3) 0.11851(13) 0.0234 1.0000 Uani . . . . .
C11 C 0.3112(2) 0.6661(3) 0.03988(17) 0.0280 1.0000 Uani . . . . .
C12 C 0.2257(2) 0.7381(3) 0.04832(17) 0.0276 1.0000 Uani . . . . .
C13 C 0.2363(2) 0.8347(3) 0.11095(19) 0.0321 1.0000 Uani . . . . .
C14 C 0.1579(2) 0.9027(4) 0.1178(2) 0.0366 1.0000 Uani . . . . .
C15 C 0.0685(2) 0.8770(4) 0.0613(2) 0.0366 1.0000 Uani . . . . .
C16 C 0.0579(2) 0.7842(4) -0.0024(2) 0.0402 1.0000 Uani . . . . .
C17 C 0.1360(2) 0.7145(4) -0.00889(19) 0.0356 1.0000 Uani . . . . .
C18 C 0.3225(2) 0.4689(3) 0.14141(17) 0.0271 1.0000 Uani . . . . .
C19 C 0.2992(2) 0.3481(3) 0.08090(17) 0.0271 1.0000 Uani . . . . .
C20 C 0.3651(2) 0.2411(3) 0.08597(19) 0.0314 1.0000 Uani . . . . .
C21 C 0.3411(3) 0.1286(3) 0.0309(2) 0.0371 1.0000 Uani . . . . .
C22 C 0.2522(3) 0.1211(4) -0.0281(2) 0.0400 1.0000 Uani . . . . .
C23 C 0.1865(2) 0.2263(4) -0.0336(2) 0.0418 1.0000 Uani . . . . .
C24 C 0.2095(2) 0.3389(4) 0.0212(2) 0.0350 1.0000 Uani . . . . .
C25 C 0.5364(2) 0.5119(3) 0.20458(17) 0.0280 1.0000 Uani . . . . .
C26 C 0.6362(2) 0.5604(3) 0.20999(17) 0.0307 1.0000 Uani . . . . .
F27 F 0.38166(18) 0.6858(2) 0.27897(12) 0.0488 1.0000 Uani . . . . .
B28 B 0.3541(3) 0.6379(4) 0.3424(2) 0.0362 1.0000 Uani D U . . .
H21 H 0.1327 0.4971 0.2759 0.0544 1.0000 Uiso R . . . .
H61 H 0.6667 0.7286 0.1417 0.0339 1.0000 Uiso R . . . .
H71 H 0.4964 0.7179 0.0443 0.0296 1.0000 Uiso R . . . .
H91 H 0.4661 0.4870 0.0792 0.0263 1.0000 Uiso R . . . .
H112 H 0.3507 0.7353 0.0261 0.0332 1.0000 Uiso R . . . .
H111 H 0.2916 0.5958 -0.0024 0.0333 1.0000 Uiso R . . . .
H131 H 0.2970 0.8539 0.1481 0.0377 1.0000 Uiso R . . . .
H141 H 0.1650 0.9671 0.1612 0.0445 1.0000 Uiso R . . . .
H151 H 0.0160 0.9212 0.0665 0.0440 1.0000 Uiso R . . . .
H161 H -0.0013 0.7679 -0.0400 0.0482 1.0000 Uiso R . . . .
H171 H 0.1277 0.6508 -0.0516 0.0437 1.0000 Uiso R . . . .
H181 H 0.3639 0.4346 0.1931 0.0321 1.0000 Uiso R . . . .
H182 H 0.2640 0.5070 0.1470 0.0316 1.0000 Uiso R . . . .
H201 H 0.4254 0.2437 0.1257 0.0376 1.0000 Uiso R . . . .
H211 H 0.3853 0.0570 0.0347 0.0442 1.0000 Uiso R . . . .
H221 H 0.2374 0.0446 -0.0641 0.0484 1.0000 Uiso R . . . .
H231 H 0.1254 0.2221 -0.0736 0.0500 1.0000 Uiso R . . . .
H241 H 0.1645 0.4102 0.0177 0.0419 1.0000 Uiso R . . . .
H251 H 0.5203 0.5595 0.2460 0.0330 1.0000 Uiso R . . . .
H252 H 0.5325 0.4111 0.2097 0.0327 1.0000 Uiso R . . . .
H261 H 0.6652 0.6180 0.2580 0.0368 1.0000 Uiso R . . . .
H262 H 0.6772 0.4790 0.2125 0.0375 1.0000 Uiso R . . . .
H81 H 0.5217 0.8727 0.1333 0.0486 1.0000 Uiso R . . . .
F310 F 0.3579(5) 0.4946(4) 0.3429(4) 0.0849 0.655(5) Uani D U P 1 1
F301 F 0.4072(4) 0.7093(8) 0.4101(2) 0.0908 0.655(5) Uani D U P 1 1
F291 F 0.2603(2) 0.6699(5) 0.3300(3) 0.0711 0.655(5) Uani D U P 1 1
F311 F 0.4260(5) 0.5473(7) 0.3953(4) 0.0497 0.345(5) Uani D U P 1 2
F300 F 0.3406(10) 0.7399(9) 0.3868(5) 0.0853 0.345(5) Uani D U P 1 2
F290 F 0.2828(6) 0.5387(12) 0.3090(5) 0.0788 0.345(5) Uani D U P 1 2
H101 H 0.3791 0.6575 0.1595 0.0351 1.0000 Uiso R . . . .

loop_
_atom_site_aniso_label
_atom_site_aniso_U_11
_atom_site_aniso_U_22
_atom_site_aniso_U_33
_atom_site_aniso_U_23
_atom_site_aniso_U_13
_atom_site_aniso_U_12
Cl1 0.0527(5) 0.0525(6) 0.0537(5) 0.0141(4) 0.0234(4) 0.0039(4)
C2 0.0448(19) 0.056(2) 0.0360(17) 0.0034(16) 0.0155(15) 0.0041(17)
Cl3 0.0708(7) 0.0648(7) 0.0682(7) 0.0118(6) 0.0134(6) 0.0248(6)
Cl4 0.0835(9) 0.1403(15) 0.0928(10) 0.0451(10) 0.0631(8) 0.0268(9)
F5 0.0402(10) 0.0479(11) 0.0325(9) -0.0048(8) 0.0194(8) 0.0089(9)
C6 0.0283(14) 0.0298(15) 0.0284(14) -0.0026(11) 0.0120(11) -0.0013(12)
C7 0.0298(14) 0.0243(13) 0.0233(13) -0.0003(10) 0.0120(11) 0.0019(11)
O8 0.0408(12) 0.0230(10) 0.0377(11) -0.0050(8) 0.0198(10) -0.0009(9)
C9 0.0250(13) 0.0231(13) 0.0209(12) -0.0011(10) 0.0101(10) 0.0016(10)
N10 0.0270(11) 0.0246(12) 0.0211(11) -0.0018(9) 0.0115(9) 0.0014(9)
C11 0.0308(14) 0.0336(15) 0.0210(13) 0.0017(11) 0.0107(11) 0.0044(12)
C12 0.0285(14) 0.0284(14) 0.0269(14) 0.0016(11) 0.0108(11) 0.0027(12)
C13 0.0292(14) 0.0330(15) 0.0333(15) -0.0036(12) 0.0100(12) 0.0016(12)
C14 0.0390(17) 0.0332(16) 0.0393(17) -0.0049(13) 0.0160(14) 0.0068(14)
C15 0.0319(15) 0.0386(17) 0.0410(17) 0.0069(14) 0.0150(13) 0.0100(13)
C16 0.0294(15) 0.047(2) 0.0371(17) 0.0023(15) 0.0029(13) 0.0063(14)
C17 0.0338(16) 0.0418(18) 0.0265(14) -0.0038(13) 0.0047(12) 0.0061(14)
C18 0.0310(14) 0.0274(14) 0.0263(13) -0.0013(11) 0.0143(11) -0.0032(12)
C19 0.0316(14) 0.0274(14) 0.0256(13) -0.0017(11) 0.0140(11) -0.0052(12)
C20 0.0374(16) 0.0276(15) 0.0297(15) 0.0014(12) 0.0122(12) -0.0022(12)
C21 0.0468(18) 0.0265(15) 0.0424(18) -0.0029(13) 0.0211(15) -0.0011(14)
C22 0.0501(19) 0.0357(17) 0.0396(17) -0.0114(14) 0.0225(15) -0.0122(15)
C23 0.0362(17) 0.050(2) 0.0389(17) -0.0112(15) 0.0121(14) -0.0108(15)
C24 0.0286(15) 0.0395(17) 0.0389(17) -0.0066(14) 0.0144(13) -0.0019(13)
C25 0.0309(14) 0.0291(14) 0.0238(13) 0.0025(11) 0.0096(11) 0.0002(12)
C26 0.0287(14) 0.0374(16) 0.0238(13) 0.0015(12) 0.0065(11) 0.0005(12)
F27 0.0813(15) 0.0405(11) 0.0344(10) -0.0063(8) 0.0326(10) -0.0148(11)
B28 0.0451(16) 0.0398(15) 0.0299(15) 0.0010(12) 0.0208(13) 0.0042(14)
F310 0.141(5) 0.0409(17) 0.113(4) 0.026(2) 0.095(4) 0.029(3)
F301 0.062(3) 0.177(5) 0.034(2) -0.041(3) 0.0183(18) -0.030(3)
F291 0.0399(17) 0.079(3) 0.096(3) 0.012(2) 0.026(2) 0.0041(19)
F311 0.063(4) 0.045(4) 0.043(3) 0.011(3) 0.021(3) 0.018(3)
F300 0.152(8) 0.069(4) 0.051(4) 0.005(3) 0.056(5) 0.052(5)
F290 0.060(4) 0.118(7) 0.057(4) 0.002(4) 0.019(3) -0.043(4)

loop_
_atom_type_symbol
_atom_type_scat_dispersion_real
_atom_type_scat_dispersion_imag
_atom_type_scat_Cromer_Mann_a1
_atom_type_scat_Cromer_Mann_b1
_atom_type_scat_Cromer_Mann_a2
_atom_type_scat_Cromer_Mann_b2
_atom_type_scat_Cromer_Mann_a3
_atom_type_scat_Cromer_Mann_b3
_atom_type_scat_Cromer_Mann_a4
_atom_type_scat_Cromer_Mann_b4
_atom_type_scat_Cromer_Mann_c
_atom_type_scat_source
C 0.0033 0.0016 2.3100 20.8439 1.0200 10.2075 1.5886 0.5687 0.8650 51.6512 0.2156 'International Tables Vol C 4.2.6.8 and 6.1.1.4'
H 0.0000 0.0000 0.4930 10.5109 0.3229 26.1257 0.1402 3.1424 0.0408 57.7998 0.0030 'International Tables Vol C 4.2.6.8 and 6.1.1.4'
B 0.0013 0.0007 2.0545 23.2185 1.3326 1.0210 1.0979 60.3498 0.7068 0.1403 -0.1932 'International Tables Vol C 4.2.6.8 and 6.1.1.4'
Cl 0.1484 0.1585 11.4604 0.0104 7.1964 1.1662 6.2556 18.5194 1.6455 47.7784 -9.5574 'International Tables Vol C 4.2.6.8 and 6.1.1.4'
F 0.0171 0.0103 3.5392 10.2825 2.6412 4.2944 1.5170 0.2615 1.0243 26.1476 0.2776 'International Tables Vol C 4.2.6.8 and 6.1.1.4'
N 0.0061 0.0033 12.2126 0.0057 3.1322 9.8933 2.0125 28.9975 1.1663 0.5826 -11.5290 'International Tables Vol C 4.2.6.8 and 6.1.1.4'
O 0.0106 0.0060 3.0485 13.2771 2.2868 5.7011 1.5463 0.3239 0.8670 32.9089 0.2508 'International Tables Vol C 4.2.6.8 and 6.1.1.4'

loop_
_geom_angle_atom_site_label_1
_geom_angle_atom_site_label_2
_geom_angle_atom_site_label_3
_geom_angle
_geom_angle_publ_flag
Cl1 C2 Cl3 109.4(2) yes
Cl1 C2 Cl4 110.5(2) yes
Cl3 C2 Cl4 109.5(2) yes
Cl1 C2 H21 109.1 no
Cl3 C2 H21 108.7 no
Cl4 C2 H21 109.6 no
F5 C6 C7 106.1(2) yes
F5 C6 C26 108.8(2) yes
C7 C6 C26 105.8(2) yes
F5 C6 H61 109.5 no
C7 C6 H61 112.2 no
C26 C6 H61 114.1 no
C6 C7 O8 110.5(2) yes
C6 C7 C9 101.8(2) yes
O8 C7 C9 105.9(2) yes
C6 C7 H71 113.2 no
O8 C7 H71 112.0 no
C9 C7 H71 112.8 no
C7 O8 H81 102.1 no
C7 C9 N10 111.8(2) yes
C7 C9 C25 104.2(2) yes
N10 C9 C25 112.0(2) yes
C7 C9 H91 109.9 no
N10 C9 H91 109.1 no
C25 C9 H91 109.7 no
C9 N10 C11 112.5(2) yes
C9 N10 C18 113.6(2) yes
C11 N10 C18 112.8(2) yes
C9 N10 H101 106.6 no
C11 N10 H101 107.2 no
C18 N10 H101 103.3 no
N10 C11 C12 112.0(2) yes
N10 C11 H112 107.2 no
C12 C11 H112 110.0 no
N10 C11 H111 108.6 no
C12 C11 H111 110.1 no
H112 C11 H111 108.9 no
C11 C12 C13 120.4(3) yes
C11 C12 C17 120.4(3) yes
C13 C12 C17 119.0(3) yes
C12 C13 C14 120.4(3) yes
C12 C13 H131 119.2 no
C14 C13 H131 120.4 no
C13 C14 C15 120.2(3) yes
C13 C14 H141 120.4 no
C15 C14 H141 119.4 no
C14 C15 C16 119.7(3) yes
C14 C15 H151 120.1 no
C16 C15 H151 120.2 no
C15 C16 C17 120.3(3) yes
C15 C16 H161 119.5 no
C17 C16 H161 120.1 no
C12 C17 C16 120.3(3) yes
C12 C17 H171 120.2 no
C16 C17 H171 119.5 no
N10 C18 C19 114.6(2) yes
N10 C18 H181 107.1 no
C19 C18 H181 108.8 no
N10 C18 H182 106.2 no
C19 C18 H182 110.4 no
H181 C18 H182 109.7 no
C18 C19 C20 121.0(3) yes
C18 C19 C24 119.9(3) yes
C20 C19 C24 119.0(3) yes
C19 C20 C21 120.0(3) yes
C19 C20 H201 120.9 no
C21 C20 H201 119.1 no
C20 C21 C22 120.5(3) yes
C20 C21 H211 119.6 no
C22 C21 H211 119.9 no
C21 C22 C23 120.0(3) yes
C21 C22 H221 119.1 no
C23 C22 H221 120.9 no
C22 C23 C24 120.1(3) yes
C22 C23 H231 120.8 no
C24 C23 H231 119.1 no
C19 C24 C23 120.4(3) yes
C19 C24 H241 119.5 no
C23 C24 H241 120.0 no
C9 C25 C26 104.8(2) yes
C9 C25 H251 110.0 no
C26 C25 H251 108.5 no
C9 C25 H252 110.4 no
C26 C25 H252 112.3 no
H251 C25 H252 110.7 no
C25 C26 C6 106.3(2) yes
C25 C26 H261 110.7 no
C6 C26 H261 110.3 no
C25 C26 H262 111.0 no
C6 C26 H262 110.2 no
H261 C26 H262 108.4 no
F27 B28 F310 107.8(3) yes
F27 B28 F301 106.7(3) yes
F310 B28 F301 118.7(5) yes
F27 B28 F291 112.3(3) yes
F310 B28 F291 104.9(4) yes
F301 B28 F291 106.7(4) yes
F27 B28 F311 109.8(4) yes
F27 B28 F300 113.1(5) yes
F311 B28 F300 107.3(6) yes
F27 B28 F290 106.6(4) yes
F311 B28 F290 99.7(6) yes
F300 B28 F290 119.4(8) yes

loop_
_geom_bond_atom_site_label_1
_geom_bond_atom_site_label_2
_geom_bond_distance
_geom_bond_publ_flag
Cl1 C2 1.751(4) yes
C2 Cl3 1.757(4) yes
C2 Cl4 1.751(4) yes
C2 H21 0.956 no
F5 C6 1.407(3) yes
C6 C7 1.520(4) yes
C6 C26 1.522(4) yes
C6 H61 0.990 no
C7 O8 1.428(3) yes
C7 C9 1.531(4) yes
C7 H71 0.969 no
O8 H81 0.805 no
C9 N10 1.507(3) yes
C9 C25 1.541(4) yes
C9 H91 0.978 no
N10 C11 1.515(3) yes
N10 C18 1.527(4) yes
N10 H101 0.905 no
C11 C12 1.508(4) yes
C11 H112 0.967 no
C11 H111 0.958 no
C12 C13 1.389(4) yes
C12 C17 1.388(4) yes
C13 C14 1.384(4) yes
C13 H131 0.935 no
C14 C15 1.384(5) yes
C14 H141 0.949 no
C15 C16 1.380(5) yes
C15 H151 0.927 no
C16 C17 1.385(5) yes
C16 H161 0.916 no
C17 H171 0.932 no
C18 C19 1.508(4) yes
C18 H181 0.957 no
C18 H182 0.988 no
C19 C20 1.395(4) yes
C19 C24 1.391(4) yes
C20 C21 1.391(4) yes
C20 H201 0.929 no
C21 C22 1.375(5) yes
C21 H211 0.934 no
C22 C23 1.380(5) yes
C22 H221 0.930 no
C23 C24 1.388(5) yes
C23 H231 0.942 no
C24 H241 0.940 no
C25 C26 1.543(4) yes
C25 H251 0.953 no
C25 H252 0.956 no
C26 H261 0.965 no
C26 H262 0.974 no
F27 B28 1.390(4) yes
B28 F310 1.350(5) yes
B28 F301 1.351(5) yes
B28 F291 1.385(5) yes
B28 F311 1.433(6) yes
B28 F300 1.294(7) yes
B28 F290 1.387(7) yes
